data_7705612
loop_
_publ_author_name
'Osawa, Masahisa'
'Soma, Sakie'
'Hoshino, Mikio'
'Tanaka, Yuya'
'Akita, Munetaka'

_publ_section_title
;
 Photoluminescent properties and molecular structures of dinuclear gold(I)
 complexes with bridged diphosphine ligands: near-unity phosphorescence
 from <sup>3</sup>XMMCT/<sup>3</sup>MC.
;
_journal_issue 43
_journal_name_full 'Dalton transactions (Cambridge, England : 2003)'
_journal_page_first 15204
_journal_page_last 15212
_journal_paper_doi 10.1039/d0dt03144e
_journal_volume 49
_journal_year 2020
_chemical_formula_moiety 'C42 H48 Au2 I2 P2, 2(C4 H8 O)'
_chemical_formula_sum 'C50 H64 Au2 I2 O2 P2'
_chemical_formula_weight 1406.70
_space_group_crystal_system orthorhombic
_space_group_IT_number 19
_space_group_name_Hall 'P 2ac 2ab'
_space_group_name_H-M_alt 'P 21 21 21'
_atom_sites_solution_hydrogens geom
_audit_creation_date 2019-10-29
_audit_creation_method
;
Olex2 1.2
(compiled May 18 2018 14:05:52 for OlexSys, GUI svn.r5506)
;
_audit_update_record
;
2020-09-02 deposited with the CCDC.	2020-10-06 downloaded from the CCDC.
;
_cell_angle_alpha 90
_cell_angle_beta 90
_cell_angle_gamma 90
_cell_formula_units_Z 4
_cell_length_a 14.06858(18)
_cell_length_b 17.0216(2)
_cell_length_c 20.3878(2)
_cell_measurement_reflns_used 94419
_cell_measurement_temperature 93(2)
_cell_measurement_theta_max 31.1840
_cell_measurement_theta_min 3.2670
_cell_volume 4882.26(10)
_computing_cell_refinement 'CrysAlisPro 1.171.40.54a (Rigaku OD, 2019)'
_computing_data_collection 'CrysAlisPro 1.171.40.54a (Rigaku OD, 2019)'
_computing_data_reduction 'CrysAlisPro 1.171.40.54a (Rigaku OD, 2019)'
_computing_molecular_graphics 'Olex2 (Dolomanov et al., 2009)'
_computing_publication_material 'Olex2 (Dolomanov et al., 2009)'
_computing_structure_refinement 'ShelXL (Sheldrick, 2015)'
_computing_structure_solution 'SHELXT 2018/2 (Sheldrick, 2018)'
_diffrn_ambient_temperature 93(2)
_diffrn_detector 'CCD plate'
_diffrn_detector_area_resol_mean 10.0000
_diffrn_detector_type HyPix
_diffrn_measured_fraction_theta_full 0.997
_diffrn_measured_fraction_theta_max 0.920
_diffrn_measurement_details
;
List of Runs (angles in degrees, time in seconds):

  # Type    Start    End  Width  t~exp~   \w     \q     \k     \f   Frames
#--------------------------------------------------------------------------
  1  \w    -33.00   8.00   0.50    0.22    --   -6.28 -55.00  82.00   82
  2  \w     -8.00  31.00   0.50    0.22    --    4.09  37.00 -90.00   78
  3  \w     43.00  69.00   0.50    0.22    --    4.09  37.00 -90.00   52
  4  \w    -17.00  38.00   0.50    0.22    --    4.09 -99.00  60.00  110
  5  \w     -8.00  75.00   0.50    0.22    --    4.09  37.00 120.00  166
  6  \w     -7.00  75.00   0.50    0.22    --    4.09  37.00   0.00  164
  7  \w    -20.00  60.00   0.50    0.22    --   -6.28  28.00 -93.82  160
  8  \w     15.00  61.00   0.50    0.22    --   -6.28  29.00 128.20   92
  9  \w    -20.00  67.00   0.50    0.22    --   -6.28  33.00-171.40  174
 10  \w    -20.00   8.00   0.50    0.22    --   -6.28  33.00  79.26   56
 11  \w     12.00  51.00   0.50    0.22    --   -6.28  33.00  79.26   78
 12  \w    -19.00   7.00   0.50    0.22    --   -6.28  29.00 128.20   52
 13  \w     41.00  67.00   0.50    0.22    --   -6.28  33.00  40.86   52
 14  \w    -16.00  27.00   0.50    0.22    --   -6.28 -99.00 120.00   86
 15  \w    -20.00  50.00   0.50    0.22    --   -6.28  33.00 -27.25  140
 16  \w    -20.00  25.00   0.50    0.22    --   -6.28  33.00  40.86   90
;
_diffrn_measurement_device 'four-circle diffractometer'
_diffrn_measurement_device_type 'XtaLAB Synergy R, DW system, HyPix'
_diffrn_measurement_method '\w scans'
_diffrn_orient_matrix_type 'CrysAlisPro convention (1999,Acta A55,543-557)'
_diffrn_orient_matrix_UB_11 -0.0279555000
_diffrn_orient_matrix_UB_12 0.0244513000
_diffrn_orient_matrix_UB_13 0.0205268000
_diffrn_orient_matrix_UB_21 -0.0415065000
_diffrn_orient_matrix_UB_22 -0.0204608000
_diffrn_orient_matrix_UB_23 -0.0098912000
_diffrn_orient_matrix_UB_31 0.0061765000
_diffrn_orient_matrix_UB_32 -0.0268258000
_diffrn_orient_matrix_UB_33 0.0262894000
_diffrn_radiation_monochromator mirror
_diffrn_radiation_probe x-ray
_diffrn_radiation_type MoK\a
_diffrn_radiation_wavelength 0.71073
_diffrn_reflns_av_R_equivalents 0.0450
_diffrn_reflns_av_unetI/netI 0.0266
_diffrn_reflns_Laue_measured_fraction_full 0.997
_diffrn_reflns_Laue_measured_fraction_max 0.920
_diffrn_reflns_limit_h_max 20
_diffrn_reflns_limit_h_min -19
_diffrn_reflns_limit_k_max 23
_diffrn_reflns_limit_k_min -24
_diffrn_reflns_limit_l_max 29
_diffrn_reflns_limit_l_min -28
_diffrn_reflns_number 142781
_diffrn_reflns_point_group_measured_fraction_full 0.998
_diffrn_reflns_point_group_measured_fraction_max 0.887
_diffrn_reflns_theta_full 25.242
_diffrn_reflns_theta_max 31.142
_diffrn_reflns_theta_min 3.228
_diffrn_source 'Rotating-anode X-ray tube'
_diffrn_source_type 'Rigaku (Mo) X-ray Source'
_exptl_absorpt_coefficient_mu 7.370
_exptl_absorpt_correction_T_max 0.11000
_exptl_absorpt_correction_T_min 0.06600
_exptl_absorpt_correction_type multi-scan
_exptl_absorpt_process_details
;
CrysAlisPro 1.171.40.54a (Rigaku Oxford Diffraction, 2019)
Empirical absorption correction using spherical harmonics,
 implemented in SCALE3 ABSPACK scaling algorithm.
;
_exptl_crystal_colour colourless
_exptl_crystal_colour_primary colourless
_exptl_crystal_density_diffrn 1.914
_exptl_crystal_description block
_exptl_crystal_F_000 2696
_exptl_crystal_size_max 0.4
_exptl_crystal_size_mid 0.35
_exptl_crystal_size_min 0.3
_refine_diff_density_max 0.618
_refine_diff_density_min -1.177
_refine_diff_density_rms 0.115
_refine_ls_abs_structure_details
;
 Flack x determined using 5535 quotients [(I+)-(I-)]/[(I+)+(I-)]
 (Parsons, Flack and Wagner, Acta Cryst. B69 (2013) 249-259).
;
_refine_ls_abs_structure_Flack -0.0107(12)
_refine_ls_extinction_method none
_refine_ls_goodness_of_fit_ref 1.041
_refine_ls_hydrogen_treatment constr
_refine_ls_matrix_type full
_refine_ls_number_parameters 531
_refine_ls_number_reflns 15766
_refine_ls_number_restraints 0
_refine_ls_restrained_S_all 1.041
_refine_ls_R_factor_all 0.0211
_refine_ls_R_factor_gt 0.0179
_refine_ls_shift/su_max 0.003
_refine_ls_shift/su_mean 0.000
_refine_ls_structure_factor_coef Fsqd
_refine_ls_weighting_details 'w=1/[\s^2^(Fo^2^)+(0.0094P)^2^+2.6515P] where P=(Fo^2^+2Fc^2^)/3'
_refine_ls_weighting_scheme calc
_refine_ls_wR_factor_gt 0.0302
_refine_ls_wR_factor_ref 0.0306
_reflns_Friedel_coverage 0.770
_reflns_Friedel_fraction_full 0.999
_reflns_Friedel_fraction_max 0.848
_reflns_number_gt 13220
_reflns_number_total 15766
_reflns_threshold_expression 'I > 2\s(I)'
_cod_data_source_file d0dt03144e2.cif
_cod_data_source_block 191029_osawa_o
_cod_depositor_comments 'Adding full bibliography for 7705609--7705612.cif.'
_cod_database_code 7705612
_shelx_shelxl_version_number 2018/3
_shelx_space_group_comment
;
The symmetry employed for this shelxl refinement is uniquely defined
by the following loop, which should always be used as a source of
symmetry information in preference to the above space-group names.
They are only intended as comments.
;
_shelx_estimated_absorpt_t_max 0.404
_shelx_estimated_absorpt_t_min 0.320
_diffrn_oxdiff_digest_frames
;
01990ae10c785ef6b86217811ac83ab0ec000708cf1
;
_reflns_odcompleteness_completeness 99.64
_reflns_odcompleteness_iscentric 1
_reflns_odcompleteness_theta 26.32
_olex2_refinement_description
;
1. Fixed Uiso
 At 1.2 times of:
  All C(H) groups, All C(H,H) groups
 At 1.5 times of:
  All C(H,H,H) groups
2.a Ternary CH refined with riding coordinates:
 C34(H34), C37(H37), C40(H40), C31(H31)
2.b Secondary CH2 refined with riding coordinates:
 C43(H43A,H43B), C48(H48A,H48B), C44(H44A,H44B), C50(H50A,H50B), C45(H45A,
 H45B), C49(H49A,H49B), C47(H47A,H47B), C46(H46A,H46B)
2.c Aromatic/amide H refined with riding coordinates:
 C24(H24), C12(H12), C11(H11), C9(H9), C17(H17), C3(H3), C6(H6), C16(H16),
 C21(H21), C27(H27), C4(H4), C28(H28), C22(H22), C23(H23), C10(H10), C30(H30),
 C15(H15), C5(H5), C29(H29), C14(H14)
2.d Idealised Me refined as rotating group:
 C38(H38A,H38B,H38C), C35(H35A,H35B,H35C), C36(H36A,H36B,H36C), C33(H33A,H33B,
 H33C), C39(H39A,H39B,H39C), C41(H41A,H41B,H41C), C32(H32A,H32B,H32C), C42(H42A,
 H42B,H42C)
;
_olex2_submission_special_instructions 'No special instructions were received'
_oxdiff_exptl_absorpt_empirical_details
;
Empirical correction (ABSPACK) includes:
- Absorption correction using spherical harmonics
- Frame scaling
;
_oxdiff_exptl_absorpt_empirical_full_max 1.314
_oxdiff_exptl_absorpt_empirical_full_min 0.852

loop_
_space_group_symop_operation_xyz
'x, y, z'
'-x+1/2, -y, z+1/2'
'-x, y+1/2, -z+1/2'
'x+1/2, -y+1/2, -z'

loop_
_atom_site_label
_atom_site_type_symbol
_atom_site_fract_x
_atom_site_fract_y
_atom_site_fract_z
_atom_site_U_iso_or_equiv
_atom_site_adp_type
_atom_site_occupancy
_atom_site_site_symmetry_order
_atom_site_calc_flag
_atom_site_refinement_flags_posn
_atom_site_refinement_flags_adp
_atom_site_refinement_flags_occupancy
_atom_site_disorder_assembly
_atom_site_disorder_group
Au2 Au 0.66959(2) 0.36749(2) 0.32560(2) 0.00954(3) Uani 1 1 d . . . . .
Au1 Au 0.85766(2) 0.27498(2) 0.32415(2) 0.00996(3) Uani 1 1 d . . . . .
I1 I 0.85075(2) 0.17299(2) 0.41587(2) 0.01671(5) Uani 1 1 d . . . . .
I2 I 0.52796(2) 0.28218(2) 0.29176(2) 0.01900(5) Uani 1 1 d . . . . .
P1 P 0.87900(6) 0.35232(5) 0.23546(4) 0.00884(16) Uani 1 1 d . . . . .
C19 C 0.8384(2) 0.41941(18) 0.43744(15) 0.0107(6) Uani 1 1 d . . . . .
C7 C 0.7817(2) 0.34385(18) 0.17666(17) 0.0112(6) Uani 1 1 d . . . . .
C18 C 0.8632(2) 0.49553(18) 0.30993(14) 0.0104(6) Uani 1 1 d . . . . .
C34 C 0.7971(2) 0.19294(18) 0.17144(18) 0.0153(6) Uani 1 1 d . . . . .
H34 H 0.854634 0.205223 0.198351 0.018 Uiso 1 1 calc R . . . .
C8 C 0.7492(2) 0.2704(2) 0.15436(16) 0.0132(7) Uani 1 1 d . . . . .
C24 C 0.9379(2) 0.4190(2) 0.43505(17) 0.0137(7) Uani 1 1 d . . . . .
H24 H 0.969630 0.443715 0.399478 0.016 Uiso 1 1 calc R . . . .
O1 O 0.6084(2) -0.12165(15) 0.42782(14) 0.0251(6) Uani 1 1 d . . . . .
C12 C 0.7347(2) 0.4131(2) 0.15725(16) 0.0132(7) Uani 1 1 d . . . . .
H12 H 0.757707 0.462586 0.171908 0.016 Uiso 1 1 calc R . . . .
C26 C 0.6526(2) 0.58777(19) 0.34800(15) 0.0122(6) Uani 1 1 d . . . . .
C13 C 0.8958(2) 0.45741(19) 0.25278(16) 0.0108(6) Uani 1 1 d . . . . .
C20 C 0.7909(2) 0.38424(19) 0.49075(16) 0.0117(6) Uani 1 1 d . . . . .
C1 C 0.9882(2) 0.32785(18) 0.19089(15) 0.0105(6) Uani 1 1 d . . . . .
C11 C 0.6554(3) 0.4100(2) 0.11702(16) 0.0163(7) Uani 1 1 d . . . . .
H11 H 0.624296 0.456957 0.103898 0.020 Uiso 1 1 calc R . . . .
C9 C 0.6686(3) 0.2700(2) 0.11409(16) 0.0186(7) Uani 1 1 d . . . . .
H9 H 0.645376 0.220984 0.098620 0.022 Uiso 1 1 calc R . . . .
C38 C 0.6449(3) 0.29862(19) 0.49064(16) 0.0173(7) Uani 1 1 d . . . . .
H38A H 0.659581 0.278637 0.446725 0.026 Uiso 1 1 calc GR . . . .
H38B H 0.575832 0.298772 0.497114 0.026 Uiso 1 1 calc GR . . . .
H38C H 0.674681 0.264814 0.523665 0.026 Uiso 1 1 calc GR . . . .
C35 C 0.7321(3) 0.1400(2) 0.2128(2) 0.0237(8) Uani 1 1 d . . . . .
H35A H 0.711224 0.168730 0.251924 0.036 Uiso 1 1 calc GR . . . .
H35B H 0.767117 0.092893 0.226137 0.036 Uiso 1 1 calc GR . . . .
H35C H 0.676540 0.124757 0.186803 0.036 Uiso 1 1 calc GR . . . .
O2 O 0.2913(2) 0.48473(18) 0.45639(17) 0.0349(7) Uani 1 1 d . . . . .
C25 C 0.7122(2) 0.54690(19) 0.39201(16) 0.0106(6) Uani 1 1 d . . . . .
C2 C 1.0767(2) 0.32431(19) 0.22315(16) 0.0126(7) Uani 1 1 d . . . . .
C17 C 0.8954(2) 0.57157(18) 0.32309(18) 0.0139(6) Uani 1 1 d . . . . .
H17 H 0.875375 0.596961 0.362213 0.017 Uiso 1 1 calc R . . . .
C3 C 1.1556(2) 0.30121(19) 0.18671(16) 0.0167(7) Uani 1 1 d . . . . .
H3 H 1.215507 0.297216 0.207991 0.020 Uiso 1 1 calc R . . . .
C6 C 0.9831(3) 0.3115(2) 0.12386(16) 0.0151(7) Uani 1 1 d . . . . .
H6 H 0.923745 0.315537 0.101874 0.018 Uiso 1 1 calc R . . . .
C37 C 0.6830(2) 0.38217(19) 0.49755(16) 0.0138(7) Uani 1 1 d . . . . .
H37 H 0.655405 0.414389 0.461209 0.017 Uiso 1 1 calc R . . . .
C40 C 0.6363(3) 0.56251(19) 0.27740(15) 0.0138(7) Uani 1 1 d . . . . .
H40 H 0.669552 0.511145 0.271159 0.017 Uiso 1 1 calc R . . . .
C43 C 0.6138(3) -0.1121(2) 0.35778(19) 0.0239(8) Uani 1 1 d . . . . .
H43A H 0.549405 -0.108263 0.338392 0.029 Uiso 1 1 calc R . . . .
H43B H 0.647688 -0.156803 0.337356 0.029 Uiso 1 1 calc R . . . .
C16 C 0.9558(2) 0.61095(19) 0.28059(17) 0.0140(7) Uani 1 1 d . . . . .
H16 H 0.978273 0.661994 0.291324 0.017 Uiso 1 1 calc R . . . .
C21 C 0.8464(3) 0.34880(19) 0.53888(16) 0.0176(7) Uani 1 1 d . . . . .
H21 H 0.815641 0.324784 0.575206 0.021 Uiso 1 1 calc R . . . .
C27 C 0.6101(3) 0.6571(2) 0.37047(17) 0.0153(7) Uani 1 1 d . . . . .
H27 H 0.569361 0.685411 0.341826 0.018 Uiso 1 1 calc R . . . .
P2 P 0.77312(6) 0.45651(5) 0.36662(4) 0.00838(15) Uani 1 1 d . . . . .
C4 C 1.1497(3) 0.2839(2) 0.12043(17) 0.0198(7) Uani 1 1 d . . . . .
H4 H 1.204862 0.268255 0.096933 0.024 Uiso 1 1 calc R . . . .
C31 C 1.0904(2) 0.34667(19) 0.29481(16) 0.0139(7) Uani 1 1 d . . . . .
H31 H 1.026434 0.359347 0.313341 0.017 Uiso 1 1 calc R . . . .
C28 C 0.6257(2) 0.6857(2) 0.43317(17) 0.0165(7) Uani 1 1 d . . . . .
H28 H 0.595819 0.732868 0.447052 0.020 Uiso 1 1 calc R . . . .
C22 C 0.9450(3) 0.3472(2) 0.53585(17) 0.0189(8) Uani 1 1 d . . . . .
H22 H 0.980736 0.321749 0.569209 0.023 Uiso 1 1 calc R . . . .
C48 C 0.4538(3) 0.4568(3) 0.43826(19) 0.0266(9) Uani 1 1 d . . . . .
H48A H 0.500085 0.458041 0.401700 0.032 Uiso 1 1 calc R . . . .
H48B H 0.473377 0.416389 0.470463 0.032 Uiso 1 1 calc R . . . .
C44 C 0.6681(3) -0.0366(2) 0.34822(19) 0.0253(8) Uani 1 1 d . . . . .
H44A H 0.655909 -0.013622 0.304425 0.030 Uiso 1 1 calc R . . . .
H44B H 0.737327 -0.044698 0.353857 0.030 Uiso 1 1 calc R . . . .
C23 C 0.9906(3) 0.3829(2) 0.48391(17) 0.0168(7) Uani 1 1 d . . . . .
H23 H 1.058075 0.382825 0.481648 0.020 Uiso 1 1 calc R . . . .
C36 C 0.8303(3) 0.1487(2) 0.11015(18) 0.0227(8) Uani 1 1 d . . . . .
H36A H 0.774943 0.132885 0.084156 0.034 Uiso 1 1 calc GR . . . .
H36B H 0.866117 0.101873 0.123307 0.034 Uiso 1 1 calc GR . . . .
H36C H 0.871188 0.182997 0.083787 0.034 Uiso 1 1 calc GR . . . .
C10 C 0.6219(2) 0.3371(2) 0.09601(17) 0.0182(7) Uani 1 1 d . . . . .
H10 H 0.566757 0.334091 0.069230 0.022 Uiso 1 1 calc R . . . .
C33 C 1.1317(3) 0.2791(2) 0.33499(17) 0.0220(7) Uani 1 1 d . . . . .
H33A H 1.090724 0.232855 0.330676 0.033 Uiso 1 1 calc GR . . . .
H33B H 1.135349 0.294614 0.381219 0.033 Uiso 1 1 calc GR . . . .
H33C H 1.195541 0.266536 0.318876 0.033 Uiso 1 1 calc GR . . . .
C30 C 0.7280(2) 0.57602(19) 0.45514(16) 0.0128(7) Uani 1 1 d . . . . .
H30 H 0.768389 0.548194 0.484344 0.015 Uiso 1 1 calc R . . . .
C50 C 0.3459(3) 0.5322(2) 0.4999(2) 0.0291(9) Uani 1 1 d . . . . .
H50A H 0.348711 0.508080 0.543991 0.035 Uiso 1 1 calc R . . . .
H50B H 0.317497 0.585265 0.503833 0.035 Uiso 1 1 calc R . . . .
C39 C 0.6511(3) 0.4187(2) 0.56273(16) 0.0193(7) Uani 1 1 d . . . . .
H39A H 0.678930 0.389121 0.599243 0.029 Uiso 1 1 calc GR . . . .
H39B H 0.581651 0.416849 0.565785 0.029 Uiso 1 1 calc GR . . . .
H39C H 0.672475 0.473443 0.564813 0.029 Uiso 1 1 calc GR . . . .
C45 C 0.6271(3) 0.0149(2) 0.40299(19) 0.0241(8) Uani 1 1 d . . . . .
H45A H 0.675838 0.051194 0.420536 0.029 Uiso 1 1 calc R . . . .
H45B H 0.572233 0.045921 0.387024 0.029 Uiso 1 1 calc R . . . .
C49 C 0.4434(3) 0.5371(3) 0.4702(2) 0.0345(10) Uani 1 1 d . . . . .
H49A H 0.492515 0.545514 0.504267 0.041 Uiso 1 1 calc R . . . .
H49B H 0.447324 0.579744 0.437346 0.041 Uiso 1 1 calc R . . . .
C47 C 0.3537(3) 0.4426(3) 0.4137(2) 0.0309(9) Uani 1 1 d . . . . .
H47A H 0.346870 0.461665 0.368109 0.037 Uiso 1 1 calc R . . . .
H47B H 0.338686 0.385762 0.414703 0.037 Uiso 1 1 calc R . . . .
C15 C 0.9834(2) 0.5754(2) 0.22221(17) 0.0160(7) Uani 1 1 d . . . . .
H15 H 1.022022 0.602949 0.191657 0.019 Uiso 1 1 calc R . . . .
C41 C 0.6803(3) 0.6209(2) 0.22919(17) 0.0182(7) Uani 1 1 d . . . . .
H41A H 0.650338 0.672485 0.234747 0.027 Uiso 1 1 calc GR . . . .
H41B H 0.670202 0.602443 0.184212 0.027 Uiso 1 1 calc GR . . . .
H41C H 0.748672 0.625356 0.237723 0.027 Uiso 1 1 calc GR . . . .
C5 C 1.0635(3) 0.2893(2) 0.08877(18) 0.0191(7) Uani 1 1 d . . . . .
H5 H 1.059035 0.278044 0.043245 0.023 Uiso 1 1 calc R . . . .
C29 C 0.6851(2) 0.64519(19) 0.47557(17) 0.0150(7) Uani 1 1 d . . . . .
H29 H 0.696357 0.664753 0.518506 0.018 Uiso 1 1 calc R . . . .
C14 C 0.9536(2) 0.49906(19) 0.20912(16) 0.0138(7) Uani 1 1 d . . . . .
H14 H 0.973126 0.474546 0.169483 0.017 Uiso 1 1 calc R . . . .
C32 C 1.1525(3) 0.4205(2) 0.30126(18) 0.0228(8) Uani 1 1 d . . . . .
H32A H 1.216773 0.409075 0.285482 0.034 Uiso 1 1 calc GR . . . .
H32B H 1.155254 0.436609 0.347376 0.034 Uiso 1 1 calc GR . . . .
H32C H 1.124894 0.463072 0.275027 0.034 Uiso 1 1 calc GR . . . .
C46 C 0.5962(3) -0.0446(2) 0.45504(19) 0.0220(8) Uani 1 1 d . . . . .
H46A H 0.635398 -0.038616 0.495042 0.026 Uiso 1 1 calc R . . . .
H46B H 0.528731 -0.035976 0.466967 0.026 Uiso 1 1 calc R . . . .
C42 C 0.5307(3) 0.5490(2) 0.26238(18) 0.0196(7) Uani 1 1 d . . . . .
H42A H 0.505202 0.509226 0.292346 0.029 Uiso 1 1 calc GR . . . .
H42B H 0.523656 0.530848 0.217024 0.029 Uiso 1 1 calc GR . . . .
H42C H 0.495742 0.598332 0.268171 0.029 Uiso 1 1 calc GR . . . .

loop_
_atom_site_aniso_label
_atom_site_aniso_U_11
_atom_site_aniso_U_22
_atom_site_aniso_U_33
_atom_site_aniso_U_23
_atom_site_aniso_U_13
_atom_site_aniso_U_12
Au2 0.00969(5) 0.00952(5) 0.00939(5) -0.00061(5) 0.00008(5) -0.00170(4)
Au1 0.01193(5) 0.00823(5) 0.00973(5) 0.00131(5) 0.00121(5) 0.00036(4)
I1 0.02333(12) 0.01239(10) 0.01441(10) 0.00505(8) 0.00413(9) 0.00254(9)
I2 0.01723(11) 0.02056(11) 0.01922(11) -0.00237(9) -0.00178(9) -0.00959(9)
P1 0.0093(4) 0.0081(4) 0.0090(4) 0.0007(3) 0.0006(3) 0.0002(3)
C19 0.0137(16) 0.0085(13) 0.0100(14) -0.0027(12) -0.0019(13) 0.0007(12)
C7 0.0096(14) 0.0161(15) 0.0079(13) 0.0007(14) 0.0016(13) 0.0002(11)
C18 0.0095(14) 0.0093(14) 0.0124(15) 0.0025(11) -0.0015(12) 0.0010(12)
C34 0.0166(16) 0.0126(15) 0.0166(16) -0.0044(15) 0.0009(15) 0.0008(12)
C8 0.0110(15) 0.0161(16) 0.0125(15) 0.0002(13) 0.0026(12) 0.0005(13)
C24 0.0138(17) 0.0126(15) 0.0148(16) -0.0020(13) -0.0013(13) 0.0007(13)
O1 0.0262(15) 0.0174(13) 0.0316(15) -0.0009(12) 0.0002(12) 0.0028(11)
C12 0.0133(16) 0.0156(16) 0.0109(15) -0.0007(13) 0.0028(12) 0.0011(13)
C26 0.0095(16) 0.0138(15) 0.0133(14) 0.0021(12) 0.0014(12) -0.0007(13)
C13 0.0101(15) 0.0097(15) 0.0126(15) 0.0015(13) -0.0024(12) 0.0011(12)
C20 0.0152(16) 0.0105(15) 0.0094(15) -0.0026(12) -0.0001(12) 0.0003(12)
C1 0.0113(15) 0.0087(14) 0.0115(15) 0.0019(12) 0.0030(12) 0.0012(12)
C11 0.0126(17) 0.0224(17) 0.0138(15) 0.0010(14) 0.0000(14) 0.0055(14)
C9 0.0154(17) 0.0222(17) 0.0182(16) -0.0061(14) 0.0004(14) -0.0031(15)
C38 0.0195(18) 0.0167(16) 0.0157(16) -0.0005(13) 0.0027(14) -0.0038(14)
C35 0.027(2) 0.0155(18) 0.029(2) 0.0007(17) 0.0024(16) -0.0037(16)
O2 0.0199(15) 0.0341(17) 0.051(2) -0.0081(15) -0.0033(14) 0.0035(13)
C25 0.0114(15) 0.0088(14) 0.0114(15) -0.0011(12) 0.0029(12) -0.0006(12)
C2 0.0145(16) 0.0078(15) 0.0156(16) 0.0023(13) 0.0007(13) -0.0006(13)
C17 0.0126(15) 0.0126(15) 0.0167(15) -0.0010(15) -0.0002(15) -0.0002(12)
C3 0.0109(16) 0.0185(16) 0.0207(17) 0.0036(13) 0.0012(14) 0.0014(13)
C6 0.0138(17) 0.0184(17) 0.0132(15) -0.0006(14) 0.0003(13) -0.0015(14)
C37 0.0162(17) 0.0148(16) 0.0104(15) 0.0003(13) 0.0021(12) -0.0029(13)
C40 0.0151(17) 0.0145(16) 0.0119(15) 0.0003(12) 0.0001(13) 0.0026(13)
C43 0.0167(19) 0.027(2) 0.028(2) -0.0069(17) 0.0027(15) 0.0033(15)
C16 0.0114(16) 0.0089(15) 0.0219(17) 0.0004(13) 0.0000(13) -0.0028(12)
C21 0.0245(19) 0.0158(16) 0.0125(15) 0.0005(13) -0.0015(14) -0.0006(14)
C27 0.0131(16) 0.0134(16) 0.0193(17) 0.0022(13) 0.0016(13) 0.0011(13)
P2 0.0090(4) 0.0077(4) 0.0084(4) -0.0004(3) 0.0001(3) -0.0004(3)
C4 0.0147(17) 0.0232(18) 0.0215(17) -0.0011(15) 0.0080(14) 0.0039(15)
C31 0.0125(16) 0.0154(17) 0.0138(15) -0.0014(13) -0.0007(13) 0.0002(13)
C28 0.0154(17) 0.0112(15) 0.0230(17) -0.0013(14) 0.0070(14) 0.0003(13)
C22 0.026(2) 0.0166(17) 0.0144(16) -0.0014(14) -0.0079(14) 0.0038(14)
C48 0.021(2) 0.040(2) 0.0196(18) 0.0043(18) 0.0026(16) 0.0018(18)
C44 0.0172(19) 0.029(2) 0.0294(19) -0.0022(16) 0.0047(16) 0.0015(16)
C23 0.0145(17) 0.0166(17) 0.0194(17) -0.0045(14) -0.0054(14) 0.0039(13)
C36 0.027(2) 0.0182(17) 0.0234(18) -0.0085(14) -0.0010(16) 0.0021(15)
C10 0.0118(17) 0.0284(19) 0.0144(16) 0.0004(15) -0.0024(13) 0.0008(14)
C33 0.0265(19) 0.0209(17) 0.0185(17) 0.0043(15) -0.0049(15) 0.0044(16)
C30 0.0125(16) 0.0126(15) 0.0131(16) 0.0004(13) 0.0026(13) 0.0002(13)
C50 0.030(2) 0.0229(19) 0.034(2) 0.0006(17) -0.0009(19) 0.0019(18)
C39 0.025(2) 0.0216(17) 0.0118(15) -0.0020(14) 0.0022(15) -0.0030(16)
C45 0.027(2) 0.0201(18) 0.0250(19) 0.0011(16) -0.0005(16) 0.0000(16)
C49 0.027(2) 0.035(2) 0.042(3) 0.006(2) -0.0016(19) -0.0117(19)
C47 0.023(2) 0.041(2) 0.028(2) -0.0011(18) -0.0048(18) 0.0022(19)
C15 0.0139(17) 0.0109(15) 0.0232(18) 0.0066(13) 0.0022(14) 0.0002(13)
C41 0.0165(17) 0.0215(18) 0.0166(16) 0.0029(14) 0.0005(13) 0.0002(14)
C5 0.0213(18) 0.0237(19) 0.0123(15) -0.0025(15) 0.0047(14) 0.0011(15)
C29 0.0155(17) 0.0129(16) 0.0167(16) -0.0031(13) 0.0044(13) -0.0020(13)
C14 0.0156(17) 0.0129(16) 0.0128(15) 0.0026(13) 0.0030(13) 0.0012(13)
C32 0.023(2) 0.0212(17) 0.0243(18) 0.0004(15) -0.0073(16) -0.0064(16)
C46 0.022(2) 0.0188(18) 0.0254(19) -0.0035(16) -0.0026(16) -0.0010(15)
C42 0.0170(18) 0.0231(18) 0.0185(17) 0.0016(15) -0.0044(15) -0.0006(15)

loop_
_atom_type_symbol
_atom_type_description
_atom_type_scat_dispersion_real
_atom_type_scat_dispersion_imag
_atom_type_scat_source
C C 0.0033 0.0016 'International Tables Vol C Tables 4.2.6.8 and 6.1.1.4'
H H 0.0000 0.0000 'International Tables Vol C Tables 4.2.6.8 and 6.1.1.4'
Au Au -2.0133 8.8022 'International Tables Vol C Tables 4.2.6.8 and 6.1.1.4'
I I -0.4742 1.8119 'International Tables Vol C Tables 4.2.6.8 and 6.1.1.4'
O O 0.0106 0.0060 'International Tables Vol C Tables 4.2.6.8 and 6.1.1.4'
P P 0.1023 0.0942 'International Tables Vol C Tables 4.2.6.8 and 6.1.1.4'

loop_
_geom_angle_atom_site_label_1
_geom_angle_atom_site_label_2
_geom_angle_atom_site_label_3
_geom_angle
_geom_angle_site_symmetry_1
_geom_angle_site_symmetry_3
_geom_angle_publ_flag
I2 Au2 Au1 112.093(7) . . ?
P2 Au2 Au1 78.04(2) . . ?
P2 Au2 I2 168.72(2) . . ?
I1 Au1 Au2 107.937(7) . . ?
P1 Au1 Au2 79.85(2) . . ?
P1 Au1 I1 171.28(2) . . ?
C7 P1 Au1 112.36(11) . . ?
C7 P1 C13 107.42(14) . . ?
C7 P1 C1 106.55(15) . . ?
C13 P1 Au1 115.51(11) . . ?
C1 P1 Au1 112.10(10) . . ?
C1 P1 C13 102.05(15) . . ?
C24 C19 C20 119.9(3) . . ?
C24 C19 P2 118.5(2) . . ?
C20 C19 P2 121.2(3) . . ?
C8 C7 P1 121.8(2) . . ?
C8 C7 C12 120.0(3) . . ?
C12 C7 P1 118.1(2) . . ?
C13 C18 P2 125.2(2) . . ?
C17 C18 C13 118.7(3) . . ?
C17 C18 P2 115.9(2) . . ?
C8 C34 H34 107.6 . . ?
C8 C34 C35 111.7(3) . . ?
C8 C34 C36 112.0(3) . . ?
C35 C34 H34 107.6 . . ?
C36 C34 H34 107.6 . . ?
C36 C34 C35 110.0(3) . . ?
C7 C8 C34 123.5(3) . . ?
C9 C8 C7 117.3(3) . . ?
C9 C8 C34 119.2(3) . . ?
C19 C24 H24 119.6 . . ?
C23 C24 C19 120.8(3) . . ?
C23 C24 H24 119.6 . . ?
C46 O1 C43 106.7(3) . . ?
C7 C12 H12 119.6 . . ?
C11 C12 C7 120.8(3) . . ?
C11 C12 H12 119.6 . . ?
C25 C26 C40 123.5(3) . . ?
C27 C26 C25 117.5(3) . . ?
C27 C26 C40 118.9(3) . . ?
C18 C13 P1 124.4(2) . . ?
C14 C13 P1 116.5(2) . . ?
C14 C13 C18 118.8(3) . . ?
C19 C20 C37 123.5(3) . . ?
C21 C20 C19 117.5(3) . . ?
C21 C20 C37 119.0(3) . . ?
C2 C1 P1 121.3(2) . . ?
C6 C1 P1 119.2(3) . . ?
C6 C1 C2 119.6(3) . . ?
C12 C11 H11 120.4 . . ?
C12 C11 C10 119.2(3) . . ?
C10 C11 H11 120.4 . . ?
C8 C9 H9 118.6 . . ?
C10 C9 C8 122.9(3) . . ?
C10 C9 H9 118.6 . . ?
H38A C38 H38B 109.5 . . ?
H38A C38 H38C 109.5 . . ?
H38B C38 H38C 109.5 . . ?
C37 C38 H38A 109.5 . . ?
C37 C38 H38B 109.5 . . ?
C37 C38 H38C 109.5 . . ?
C34 C35 H35A 109.5 . . ?
C34 C35 H35B 109.5 . . ?
C34 C35 H35C 109.5 . . ?
H35A C35 H35B 109.5 . . ?
H35A C35 H35C 109.5 . . ?
H35B C35 H35C 109.5 . . ?
C50 O2 C47 109.5(3) . . ?
C26 C25 P2 120.8(2) . . ?
C30 C25 C26 120.3(3) . . ?
C30 C25 P2 118.9(3) . . ?
C1 C2 C31 123.3(3) . . ?
C3 C2 C1 117.9(3) . . ?
C3 C2 C31 118.8(3) . . ?
C18 C17 H17 119.1 . . ?
C16 C17 C18 121.8(3) . . ?
C16 C17 H17 119.1 . . ?
C2 C3 H3 118.9 . . ?
C4 C3 C2 122.2(3) . . ?
C4 C3 H3 118.9 . . ?
C1 C6 H6 119.5 . . ?
C5 C6 C1 121.0(3) . . ?
C5 C6 H6 119.5 . . ?
C20 C37 C38 111.3(3) . . ?
C20 C37 H37 107.8 . . ?
C20 C37 C39 111.1(3) . . ?
C38 C37 H37 107.8 . . ?
C38 C37 C39 110.8(3) . . ?
C39 C37 H37 107.8 . . ?
C26 C40 H40 107.3 . . ?
C26 C40 C41 111.3(3) . . ?
C26 C40 C42 112.2(3) . . ?
C41 C40 H40 107.3 . . ?
C41 C40 C42 111.2(3) . . ?
C42 C40 H40 107.3 . . ?
O1 C43 H43A 110.8 . . ?
O1 C43 H43B 110.8 . . ?
O1 C43 C44 104.5(3) . . ?
H43A C43 H43B 108.9 . . ?
C44 C43 H43A 110.8 . . ?
C44 C43 H43B 110.8 . . ?
C17 C16 H16 120.1 . . ?
C17 C16 C15 119.7(3) . . ?
C15 C16 H16 120.1 . . ?
C20 C21 H21 118.7 . . ?
C22 C21 C20 122.5(3) . . ?
C22 C21 H21 118.7 . . ?
C26 C27 H27 119.0 . . ?
C28 C27 C26 122.0(3) . . ?
C28 C27 H27 119.0 . . ?
C19 P2 Au2 112.65(11) . . ?
C19 P2 C18 105.97(15) . . ?
C19 P2 C25 107.59(14) . . ?
C18 P2 Au2 116.95(10) . . ?
C25 P2 Au2 111.42(11) . . ?
C25 P2 C18 101.31(14) . . ?
C3 C4 H4 120.1 . . ?
C5 C4 C3 119.7(3) . . ?
C5 C4 H4 120.1 . . ?
C2 C31 H31 107.6 . . ?
C2 C31 C33 112.0(3) . . ?
C2 C31 C32 111.0(3) . . ?
C33 C31 H31 107.6 . . ?
C33 C31 C32 110.8(3) . . ?
C32 C31 H31 107.6 . . ?
C27 C28 H28 120.1 . . ?
C29 C28 C27 119.8(3) . . ?
C29 C28 H28 120.1 . . ?
C21 C22 H22 120.3 . . ?
C23 C22 C21 119.3(3) . . ?
C23 C22 H22 120.3 . . ?
H48A C48 H48B 109.3 . . ?
C49 C48 H48A 111.5 . . ?
C49 C48 H48B 111.5 . . ?
C47 C48 H48A 111.5 . . ?
C47 C48 H48B 111.5 . . ?
C47 C48 C49 101.3(3) . . ?
C43 C44 H44A 111.4 . . ?
C43 C44 H44B 111.4 . . ?
C43 C44 C45 101.7(3) . . ?
H44A C44 H44B 109.3 . . ?
C45 C44 H44A 111.4 . . ?
C45 C44 H44B 111.4 . . ?
C24 C23 H23 120.1 . . ?
C22 C23 C24 119.9(3) . . ?
C22 C23 H23 120.1 . . ?
C34 C36 H36A 109.5 . . ?
C34 C36 H36B 109.5 . . ?
C34 C36 H36C 109.5 . . ?
H36A C36 H36B 109.5 . . ?
H36A C36 H36C 109.5 . . ?
H36B C36 H36C 109.5 . . ?
C11 C10 H10 120.1 . . ?
C9 C10 C11 119.8(3) . . ?
C9 C10 H10 120.1 . . ?
C31 C33 H33A 109.5 . . ?
C31 C33 H33B 109.5 . . ?
C31 C33 H33C 109.5 . . ?
H33A C33 H33B 109.5 . . ?
H33A C33 H33C 109.5 . . ?
H33B C33 H33C 109.5 . . ?
C25 C30 H30 119.7 . . ?
C29 C30 C25 120.6(3) . . ?
C29 C30 H30 119.7 . . ?
O2 C50 H50A 110.6 . . ?
O2 C50 H50B 110.6 . . ?
O2 C50 C49 105.8(3) . . ?
H50A C50 H50B 108.7 . . ?
C49 C50 H50A 110.6 . . ?
C49 C50 H50B 110.6 . . ?
C37 C39 H39A 109.5 . . ?
C37 C39 H39B 109.5 . . ?
C37 C39 H39C 109.5 . . ?
H39A C39 H39B 109.5 . . ?
H39A C39 H39C 109.5 . . ?
H39B C39 H39C 109.5 . . ?
C44 C45 H45A 111.1 . . ?
C44 C45 H45B 111.1 . . ?
H45A C45 H45B 109.0 . . ?
C46 C45 C44 103.5(3) . . ?
C46 C45 H45A 111.1 . . ?
C46 C45 H45B 111.1 . . ?
C48 C49 H49A 111.3 . . ?
C48 C49 H49B 111.3 . . ?
C50 C49 C48 102.2(3) . . ?
C50 C49 H49A 111.3 . . ?
C50 C49 H49B 111.3 . . ?
H49A C49 H49B 109.2 . . ?
O2 C47 C48 106.9(3) . . ?
O2 C47 H47A 110.4 . . ?
O2 C47 H47B 110.4 . . ?
C48 C47 H47A 110.4 . . ?
C48 C47 H47B 110.4 . . ?
H47A C47 H47B 108.6 . . ?
C16 C15 H15 120.4 . . ?
C16 C15 C14 119.1(3) . . ?
C14 C15 H15 120.4 . . ?
C40 C41 H41A 109.5 . . ?
C40 C41 H41B 109.5 . . ?
C40 C41 H41C 109.5 . . ?
H41A C41 H41B 109.5 . . ?
H41A C41 H41C 109.5 . . ?
H41B C41 H41C 109.5 . . ?
C6 C5 H5 120.2 . . ?
C4 C5 C6 119.6(3) . . ?
C4 C5 H5 120.2 . . ?
C28 C29 C30 119.8(3) . . ?
C28 C29 H29 120.1 . . ?
C30 C29 H29 120.1 . . ?
C13 C14 H14 119.1 . . ?
C15 C14 C13 121.8(3) . . ?
C15 C14 H14 119.1 . . ?
C31 C32 H32A 109.5 . . ?
C31 C32 H32B 109.5 . . ?
C31 C32 H32C 109.5 . . ?
H32A C32 H32B 109.5 . . ?
H32A C32 H32C 109.5 . . ?
H32B C32 H32C 109.5 . . ?
O1 C46 C45 107.6(3) . . ?
O1 C46 H46A 110.2 . . ?
O1 C46 H46B 110.2 . . ?
C45 C46 H46A 110.2 . . ?
C45 C46 H46B 110.2 . . ?
H46A C46 H46B 108.5 . . ?
C40 C42 H42A 109.5 . . ?
C40 C42 H42B 109.5 . . ?
C40 C42 H42C 109.5 . . ?
H42A C42 H42B 109.5 . . ?
H42A C42 H42C 109.5 . . ?
H42B C42 H42C 109.5 . . ?

loop_
_geom_bond_atom_site_label_1
_geom_bond_atom_site_label_2
_geom_bond_distance
_geom_bond_site_symmetry_2
_geom_bond_publ_flag
Au2 Au1 3.07911(16) . ?
Au2 I2 2.5603(2) . ?
Au2 P2 2.2620(8) . ?
Au1 I1 2.5534(2) . ?
Au1 P1 2.2568(8) . ?
P1 C7 1.825(3) . ?
P1 C13 1.839(3) . ?
P1 C1 1.832(3) . ?
C19 C24 1.400(5) . ?
C19 C20 1.410(4) . ?
C19 P2 1.824(3) . ?
C7 C8 1.406(5) . ?
C7 C12 1.409(4) . ?
C18 C13 1.410(4) . ?
C18 C17 1.397(4) . ?
C18 P2 1.840(3) . ?
C34 H34 1.0000 . ?
C34 C8 1.522(5) . ?
C34 C35 1.536(5) . ?
C34 C36 1.532(5) . ?
C8 C9 1.399(5) . ?
C24 H24 0.9500 . ?
C24 C23 1.385(5) . ?
O1 C43 1.439(5) . ?
O1 C46 1.435(4) . ?
C12 H12 0.9500 . ?
C12 C11 1.386(5) . ?
C26 C25 1.412(5) . ?
C26 C40 1.520(4) . ?
C26 C27 1.399(5) . ?
C13 C14 1.399(5) . ?
C20 C37 1.525(5) . ?
C20 C21 1.391(5) . ?
C1 C2 1.410(5) . ?
C1 C6 1.397(5) . ?
C11 H11 0.9500 . ?
C11 C10 1.394(5) . ?
C9 H9 0.9500 . ?
C9 C10 1.369(5) . ?
C38 H38A 0.9800 . ?
C38 H38B 0.9800 . ?
C38 H38C 0.9800 . ?
C38 C37 1.526(5) . ?
C35 H35A 0.9800 . ?
C35 H35B 0.9800 . ?
C35 H35C 0.9800 . ?
O2 C50 1.424(5) . ?
O2 C47 1.429(5) . ?
C25 P2 1.836(3) . ?
C25 C30 1.397(5) . ?
C2 C3 1.392(5) . ?
C2 C31 1.522(5) . ?
C17 H17 0.9500 . ?
C17 C16 1.387(5) . ?
C3 H3 0.9500 . ?
C3 C4 1.386(5) . ?
C6 H6 0.9500 . ?
C6 C5 1.391(5) . ?
C37 H37 1.0000 . ?
C37 C39 1.534(4) . ?
C40 H40 1.0000 . ?
C40 C41 1.530(5) . ?
C40 C42 1.534(5) . ?
C43 H43A 0.9900 . ?
C43 H43B 0.9900 . ?
C43 C44 1.508(5) . ?
C16 H16 0.9500 . ?
C16 C15 1.390(5) . ?
C21 H21 0.9500 . ?
C21 C22 1.390(5) . ?
C27 H27 0.9500 . ?
C27 C28 1.385(5) . ?
C4 H4 0.9500 . ?
C4 C5 1.376(5) . ?
C31 H31 1.0000 . ?
C31 C33 1.526(5) . ?
C31 C32 1.536(5) . ?
C28 H28 0.9500 . ?
C28 C29 1.385(5) . ?
C22 H22 0.9500 . ?
C22 C23 1.379(5) . ?
C48 H48A 0.9900 . ?
C48 H48B 0.9900 . ?
C48 C49 1.521(6) . ?
C48 C47 1.514(6) . ?
C44 H44A 0.9900 . ?
C44 H44B 0.9900 . ?
C44 C45 1.533(5) . ?
C23 H23 0.9500 . ?
C36 H36A 0.9800 . ?
C36 H36B 0.9800 . ?
C36 H36C 0.9800 . ?
C10 H10 0.9500 . ?
C33 H33A 0.9800 . ?
C33 H33B 0.9800 . ?
C33 H33C 0.9800 . ?
C30 H30 0.9500 . ?
C30 C29 1.387(5) . ?
C50 H50A 0.9900 . ?
C50 H50B 0.9900 . ?
C50 C49 1.502(6) . ?
C39 H39A 0.9800 . ?
C39 H39B 0.9800 . ?
C39 H39C 0.9800 . ?
C45 H45A 0.9900 . ?
C45 H45B 0.9900 . ?
C45 C46 1.530(5) . ?
C49 H49A 0.9900 . ?
C49 H49B 0.9900 . ?
C47 H47A 0.9900 . ?
C47 H47B 0.9900 . ?
C15 H15 0.9500 . ?
C15 C14 1.392(5) . ?
C41 H41A 0.9800 . ?
C41 H41B 0.9800 . ?
C41 H41C 0.9800 . ?
C5 H5 0.9500 . ?
C29 H29 0.9500 . ?
C14 H14 0.9500 . ?
C32 H32A 0.9800 . ?
C32 H32B 0.9800 . ?
C32 H32C 0.9800 . ?
C46 H46A 0.9900 . ?
C46 H46B 0.9900 . ?
C42 H42A 0.9800 . ?
C42 H42B 0.9800 . ?
C42 H42C 0.9800 . ?

loop_
_geom_torsion_atom_site_label_1
_geom_torsion_atom_site_label_2
_geom_torsion_atom_site_label_3
_geom_torsion_atom_site_label_4
_geom_torsion
_geom_torsion_site_symmetry_1
_geom_torsion_site_symmetry_2
_geom_torsion_site_symmetry_3
_geom_torsion_site_symmetry_4
_geom_torsion_publ_flag
Au1 P1 C7 C8 -50.2(3) . . . . ?
Au1 P1 C7 C12 125.3(2) . . . . ?
Au1 P1 C13 C18 -24.1(3) . . . . ?
Au1 P1 C13 C14 148.8(2) . . . . ?
Au1 P1 C1 C2 -53.0(3) . . . . ?
Au1 P1 C1 C6 126.2(2) . . . . ?
P1 C7 C8 C34 -6.2(4) . . . . ?
P1 C7 C8 C9 174.2(3) . . . . ?
P1 C7 C12 C11 -174.6(3) . . . . ?
P1 C13 C14 C15 -170.1(3) . . . . ?
P1 C1 C2 C3 176.6(2) . . . . ?
P1 C1 C2 C31 -5.2(4) . . . . ?
P1 C1 C6 C5 -177.2(3) . . . . ?
C19 C24 C23 C22 -0.3(5) . . . . ?
C19 C20 C37 C38 112.0(3) . . . . ?
C19 C20 C37 C39 -124.1(3) . . . . ?
C19 C20 C21 C22 0.0(5) . . . . ?
C7 P1 C13 C18 102.2(3) . . . . ?
C7 P1 C13 C14 -85.0(3) . . . . ?
C7 P1 C1 C2 -176.3(3) . . . . ?
C7 P1 C1 C6 2.9(3) . . . . ?
C7 C8 C9 C10 0.2(5) . . . . ?
C7 C12 C11 C10 0.4(5) . . . . ?
C18 C13 C14 C15 3.2(5) . . . . ?
C18 C17 C16 C15 2.0(5) . . . . ?
C34 C8 C9 C10 -179.4(3) . . . . ?
C8 C7 C12 C11 1.0(5) . . . . ?
C8 C9 C10 C11 1.2(5) . . . . ?
C24 C19 C20 C37 179.8(3) . . . . ?
C24 C19 C20 C21 -1.1(5) . . . . ?
C24 C19 P2 Au2 123.1(2) . . . . ?
C24 C19 P2 C18 -5.9(3) . . . . ?
C24 C19 P2 C25 -113.7(3) . . . . ?
O1 C43 C44 C45 -39.8(4) . . . . ?
C12 C7 C8 C34 178.4(3) . . . . ?
C12 C7 C8 C9 -1.3(5) . . . . ?
C12 C11 C10 C9 -1.4(5) . . . . ?
C26 C25 P2 Au2 -53.7(3) . . . . ?
C26 C25 P2 C19 -177.6(3) . . . . ?
C26 C25 P2 C18 71.4(3) . . . . ?
C26 C25 C30 C29 0.2(5) . . . . ?
C26 C27 C28 C29 0.1(5) . . . . ?
C13 P1 C7 C8 -178.3(3) . . . . ?
C13 P1 C7 C12 -2.8(3) . . . . ?
C13 P1 C1 C2 71.2(3) . . . . ?
C13 P1 C1 C6 -109.6(3) . . . . ?
C13 C18 C17 C16 2.0(5) . . . . ?
C13 C18 P2 Au2 -23.8(3) . . . . ?
C13 C18 P2 C19 102.7(3) . . . . ?
C13 C18 P2 C25 -145.1(3) . . . . ?
C20 C19 C24 C23 1.3(5) . . . . ?
C20 C19 P2 Au2 -50.3(3) . . . . ?
C20 C19 P2 C18 -179.3(2) . . . . ?
C20 C19 P2 C25 72.9(3) . . . . ?
C20 C21 C22 C23 1.0(5) . . . . ?
C1 P1 C7 C8 72.9(3) . . . . ?
C1 P1 C7 C12 -111.5(3) . . . . ?
C1 P1 C13 C18 -146.0(3) . . . . ?
C1 P1 C13 C14 26.9(3) . . . . ?
C1 C2 C3 C4 1.6(5) . . . . ?
C1 C2 C31 C33 122.2(3) . . . . ?
C1 C2 C31 C32 -113.4(4) . . . . ?
C1 C6 C5 C4 -0.4(5) . . . . ?
C35 C34 C8 C7 115.5(4) . . . . ?
C35 C34 C8 C9 -64.9(4) . . . . ?
O2 C50 C49 C48 -33.7(4) . . . . ?
C25 C26 C40 C41 -111.7(4) . . . . ?
C25 C26 C40 C42 122.9(4) . . . . ?
C25 C26 C27 C28 0.4(5) . . . . ?
C25 C30 C29 C28 0.3(5) . . . . ?
C2 C1 C6 C5 2.0(5) . . . . ?
C2 C3 C4 C5 0.0(5) . . . . ?
C17 C18 C13 P1 168.2(2) . . . . ?
C17 C18 C13 C14 -4.5(5) . . . . ?
C17 C18 P2 Au2 151.1(2) . . . . ?
C17 C18 P2 C19 -82.4(3) . . . . ?
C17 C18 P2 C25 29.8(3) . . . . ?
C17 C16 C15 C14 -3.3(5) . . . . ?
C3 C2 C31 C33 -59.7(4) . . . . ?
C3 C2 C31 C32 64.8(4) . . . . ?
C3 C4 C5 C6 -0.6(5) . . . . ?
C6 C1 C2 C3 -2.6(5) . . . . ?
C6 C1 C2 C31 175.6(3) . . . . ?
C37 C20 C21 C22 179.1(3) . . . . ?
C40 C26 C25 P2 -1.7(5) . . . . ?
C40 C26 C25 C30 176.4(3) . . . . ?
C40 C26 C27 C28 -176.7(3) . . . . ?
C43 O1 C46 C45 -18.7(4) . . . . ?
C43 C44 C45 C46 27.4(4) . . . . ?
C16 C15 C14 C13 0.8(5) . . . . ?
C21 C20 C37 C38 -67.1(4) . . . . ?
C21 C20 C37 C39 56.9(4) . . . . ?
C21 C22 C23 C24 -0.9(5) . . . . ?
C27 C26 C25 P2 -178.7(2) . . . . ?
C27 C26 C25 C30 -0.6(5) . . . . ?
C27 C26 C40 C41 65.3(4) . . . . ?
C27 C26 C40 C42 -60.0(4) . . . . ?
C27 C28 C29 C30 -0.5(5) . . . . ?
P2 C19 C24 C23 -172.2(3) . . . . ?
P2 C19 C20 C37 -6.9(4) . . . . ?
P2 C19 C20 C21 172.2(2) . . . . ?
P2 C18 C13 P1 -16.9(4) . . . . ?
P2 C18 C13 C14 170.4(3) . . . . ?
P2 C18 C17 C16 -173.3(3) . . . . ?
P2 C25 C30 C29 178.4(3) . . . . ?
C31 C2 C3 C4 -176.6(3) . . . . ?
C44 C45 C46 O1 -6.4(4) . . . . ?
C36 C34 C8 C7 -120.7(4) . . . . ?
C36 C34 C8 C9 59.0(4) . . . . ?
C30 C25 P2 Au2 128.2(2) . . . . ?
C30 C25 P2 C19 4.3(3) . . . . ?
C30 C25 P2 C18 -106.7(3) . . . . ?
C50 O2 C47 C48 7.8(5) . . . . ?
C49 C48 C47 O2 -28.1(4) . . . . ?
C47 O2 C50 C49 16.5(4) . . . . ?
C47 C48 C49 C50 36.8(4) . . . . ?
C46 O1 C43 C44 37.0(4) . . . . ?
